data_4034689
loop_
_publ_author_name
'Yuan, Yumeng'
'Pan, Guoshuai'
'Zhang, Xiaofeng'
'Li, Buhong'
'Xiang, Shengchang'
'Huang, Qiufeng'

_publ_section_title
;
 Synthesis of seven-membered azepino[3,2,1-hi]indoles via
 rhodium-catalyzed regioselectively C-H activation/DBU-catalyzed
 intramolecualr amidation of 7-phenylindoles in one pot.
;
_journal_name_full 'The Journal of organic chemistry'
_journal_paper_doi 10.1021/acs.joc.9b02289
_journal_year 2019
_chemical_formula_moiety 'C22 H15 N O3'
_chemical_formula_sum 'C22 H15 N O3'
_chemical_formula_weight 341.35
_chemical_name_systematic Y2
_space_group_crystal_system monoclinic
_space_group_IT_number 14
_space_group_name_Hall '-P 2ybc'
_space_group_name_H-M_alt 'P 1 21/c 1'
_atom_sites_solution_hydrogens geom
_atom_sites_solution_primary dual
_audit_creation_date 2019-07-15
_audit_creation_method
;
Olex2 1.2
(compiled 2018.05.29 svn.r3508 for OlexSys, GUI svn.r5506)
;
_cell_angle_alpha 90
_cell_angle_beta 93.197(2)
_cell_angle_gamma 90
_cell_formula_units_Z 4
_cell_length_a 17.3010(4)
_cell_length_b 7.8804(2)
_cell_length_c 12.3166(3)
_cell_measurement_reflns_used 3904
_cell_measurement_temperature 294.47(10)
_cell_measurement_theta_max 72.6890
_cell_measurement_theta_min 5.1000
_cell_volume 1676.62(7)
_computing_cell_refinement 'CrysAlisPro 1.171.39.46e (Rigaku OD, 2018)'
_computing_data_collection 'CrysAlisPro 1.171.39.46e (Rigaku OD, 2018)'
_computing_data_reduction 'CrysAlisPro 1.171.39.46e (Rigaku OD, 2018)'
_computing_molecular_graphics 'Olex2 (Dolomanov et al., 2009)'
_computing_publication_material 'Olex2 (Dolomanov et al., 2009)'
_computing_structure_refinement 'ShelXL (Sheldrick, 2015)'
_computing_structure_solution 'ShelXT (Sheldrick, 2015)'
_diffrn_ambient_environment air
_diffrn_ambient_temperature 294.47(10)
_diffrn_detector 'CCD plate'
_diffrn_detector_area_resol_mean 10.5148
_diffrn_detector_type Atlas
_diffrn_measured_fraction_theta_full 0.999
_diffrn_measured_fraction_theta_max 0.985
_diffrn_measurement_details
;
List of Runs (angles in degrees, time in seconds):

  # Type    Start    End  Width  t~exp~   \w     \q     \k     \f   Frames
--------------------------------------------------------------------------
  1  \w    -69.00  33.00   1.00    1.37    --  -40.45  57.00  90.00  102
  2  \w   -115.00 -16.00   1.00    1.37    --  -40.45 -38.00 -60.00   99
  3  \w     23.00  96.00   1.00    1.37    --   40.45-125.00  90.00   73
  4  \w     21.00 109.00   1.00    5.49    --  103.24 -94.00-180.00   88
  5  \w     30.00 117.00   1.00    5.49    --  103.24-125.00 -30.00   87
  6  \w     75.00 178.00   1.00    5.49    --  103.24  30.00 -90.00  103
  7  \w     94.00 176.00   1.00    5.49    --  103.24 125.00-120.00   82
  8  \w     30.00 117.00   1.00    5.49    --  103.24-125.00  90.00   87
  9  \w     94.00 176.00   1.00    5.49    --  103.24 125.00  90.00   82
 10  \w     42.00 128.00   1.00    5.49    --  103.24 -45.00 -90.00   86
 11  \w     75.00 150.00   1.00    5.49    --  103.24  61.00  60.00   75
;
_diffrn_measurement_device 'four-circle diffractometer'
_diffrn_measurement_device_type 'SuperNova, Dual, Cu at home/near, Atlas'
_diffrn_measurement_method '\w scans'
_diffrn_orient_matrix_type 'CrysAlisPro convention (1999,Acta A55,543-557)'
_diffrn_orient_matrix_UB_11 -0.0217527000
_diffrn_orient_matrix_UB_12 0.1449536000
_diffrn_orient_matrix_UB_13 -0.0799853000
_diffrn_orient_matrix_UB_21 0.0311869000
_diffrn_orient_matrix_UB_22 0.1307043000
_diffrn_orient_matrix_UB_23 0.0845455000
_diffrn_orient_matrix_UB_31 0.0806498000
_diffrn_orient_matrix_UB_32 -0.0114854000
_diffrn_orient_matrix_UB_33 -0.0464009000
_diffrn_radiation_monochromator mirror
_diffrn_radiation_probe x-ray
_diffrn_radiation_type CuK\a
_diffrn_radiation_wavelength 1.54184
_diffrn_reflns_av_R_equivalents 0.0205
_diffrn_reflns_av_unetI/netI 0.0191
_diffrn_reflns_Laue_measured_fraction_full 0.999
_diffrn_reflns_Laue_measured_fraction_max 0.985
_diffrn_reflns_limit_h_max 21
_diffrn_reflns_limit_h_min -16
_diffrn_reflns_limit_k_max 9
_diffrn_reflns_limit_k_min -9
_diffrn_reflns_limit_l_max 14
_diffrn_reflns_limit_l_min -15
_diffrn_reflns_number 9776
_diffrn_reflns_point_group_measured_fraction_full 0.999
_diffrn_reflns_point_group_measured_fraction_max 0.985
_diffrn_reflns_theta_full 67.684
_diffrn_reflns_theta_max 72.865
_diffrn_reflns_theta_min 5.121
_diffrn_source 'micro-focus sealed X-ray tube'
_diffrn_source_type 'SuperNova (Cu) X-ray Source'
_exptl_absorpt_coefficient_mu 0.733
_exptl_absorpt_correction_T_max 1.00000
_exptl_absorpt_correction_T_min 0.87723
_exptl_absorpt_correction_type multi-scan
_exptl_absorpt_process_details
;
CrysAlisPro 1.171.39.46e (Rigaku Oxford Diffraction, 2018)
Empirical absorption correction using spherical harmonics,
 implemented in SCALE3 ABSPACK scaling algorithm.
;
_exptl_crystal_colour 'clear light colourless'
_exptl_crystal_colour_lustre clear
_exptl_crystal_colour_modifier light
_exptl_crystal_colour_primary colourless
_exptl_crystal_density_diffrn 1.352
_exptl_crystal_description block
_exptl_crystal_F_000 712
_exptl_crystal_size_max 0.1
_exptl_crystal_size_mid 0.1
_exptl_crystal_size_min 0.1
_refine_diff_density_max 0.139
_refine_diff_density_min -0.205
_refine_diff_density_rms 0.041
_refine_ls_extinction_method none
_refine_ls_goodness_of_fit_ref 1.049
_refine_ls_hydrogen_treatment constr
_refine_ls_matrix_type full
_refine_ls_number_parameters 236
_refine_ls_number_reflns 3295
_refine_ls_number_restraints 0
_refine_ls_restrained_S_all 1.049
_refine_ls_R_factor_all 0.0453
_refine_ls_R_factor_gt 0.0390
_refine_ls_shift/su_max 0.000
_refine_ls_shift/su_mean 0.000
_refine_ls_structure_factor_coef Fsqd
_refine_ls_weighting_details 'w=1/[\s^2^(Fo^2^)+(0.0601P)^2^+0.2165P] where P=(Fo^2^+2Fc^2^)/3'
_refine_ls_weighting_scheme calc
_refine_ls_wR_factor_gt 0.1024
_refine_ls_wR_factor_ref 0.1089
_reflns_Friedel_coverage 0.000
_reflns_number_gt 2794
_reflns_number_total 3295
_reflns_threshold_expression 'I > 2\s(I)'
_cod_data_source_file jo9b02289_si_013.cif
_cod_data_source_block y2-262
_cod_database_code 4034689
_shelx_shelxl_version_number 2014/7
_shelx_space_group_comment
;
The symmetry employed for this shelxl refinement is uniquely defined
by the following loop, which should always be used as a source of
symmetry information in preference to the above space-group names.
They are only intended as comments.
;
_shelx_estimated_absorpt_t_max 0.930
_shelx_estimated_absorpt_t_min 0.930
_reflns_odcompleteness_completeness 99.97
_reflns_odcompleteness_iscentric 1
_reflns_odcompleteness_theta 66.97
_olex2_refinement_description
;
1. Fixed Uiso
 At 1.2 times of:
  All C(H) groups
 At 1.5 times of:
  All C(H,H,H) groups
2.a Ternary CH refined with riding coordinates:
 C00D(H00D)
2.b Aromatic/amide H refined with riding coordinates:
 C00B(H00B), C00C(H00C), C00F(H00F), C00I(H00I), C00J(H00J), C00K(H00K),
 C00L(H00L), C00M(H00M), C00N(H00N), C00O(H00O), C00P(H00P)
2.c Idealised Me refined as rotating group:
 C00Q(H00A,H00E,H00G)
;
_olex2_submission_original_sample_id 262
_olex2_submission_special_instructions 'No special instructions were received'
_oxdiff_exptl_absorpt_empirical_details
;
Empirical correction (ABSPACK) includes:
- Absorption correction using spherical harmonics
- Frame scaling
;
_oxdiff_exptl_absorpt_empirical_full_max 1.309
_oxdiff_exptl_absorpt_empirical_full_min 0.784

loop_
_space_group_symop_operation_xyz
'x, y, z'
'-x, y+1/2, -z+1/2'
'-x, -y, -z'
'x, -y-1/2, z-1/2'

loop_
_atom_site_label
_atom_site_type_symbol
_atom_site_fract_x
_atom_site_fract_y
_atom_site_fract_z
_atom_site_U_iso_or_equiv
_atom_site_adp_type
_atom_site_occupancy
_atom_site_site_symmetry_order
_atom_site_calc_flag
_atom_site_refinement_flags_posn
O001 O 0.16056(5) 0.89144(13) 0.33764(8) 0.0497(2) Uani 1 1 d .
O002 O 0.28852(6) 0.86100(16) 0.33362(10) 0.0632(3) Uani 1 1 d .
N003 N 0.12329(6) 0.50427(15) 0.35154(9) 0.0453(3) Uani 1 1 d .
O004 O 0.09187(7) 0.61773(18) 0.51182(10) 0.0698(4) Uani 1 1 d .
C005 C 0.28443(7) 0.56230(16) 0.46303(10) 0.0381(3) Uani 1 1 d .
C006 C 0.30182(7) 0.45840(15) 0.37288(9) 0.0370(3) Uani 1 1 d .
C007 C 0.25310(7) 0.45786(15) 0.27023(10) 0.0381(3) Uani 1 1 d .
C008 C 0.17228(7) 0.47367(16) 0.26640(10) 0.0399(3) Uani 1 1 d .
C009 C 0.39353(8) 0.44412(16) 0.57059(10) 0.0412(3) Uani 1 1 d .
C00A C 0.41124(7) 0.33986(16) 0.48178(10) 0.0407(3) Uani 1 1 d .
C00B C 0.32894(8) 0.55347(16) 0.55831(10) 0.0421(3) Uani 1 1 d .
H00B H 0.3163 0.6213 0.6165 0.051 Uiso 1 1 calc R
C00C C 0.36392(7) 0.34920(16) 0.38480(10) 0.0407(3) Uani 1 1 d .
H00C H 0.3751 0.2792 0.3269 0.049 Uiso 1 1 calc R
C00D C 0.21783(7) 0.68591(16) 0.45436(10) 0.0407(3) Uani 1 1 d .
H00D H 0.2195 0.7475 0.5236 0.049 Uiso 1 1 calc R
C00E C 0.22788(7) 0.82011(16) 0.36683(10) 0.0412(3) Uani 1 1 d .
C00F C 0.28450(8) 0.41909(18) 0.17069(10) 0.0452(3) Uani 1 1 d .
H00F H 0.3380 0.4154 0.1671 0.054 Uiso 1 1 calc R
C00G C 0.12487(8) 0.43109(18) 0.17392(12) 0.0478(3) Uani 1 1 d .
C00H C 0.13923(8) 0.60078(18) 0.44439(11) 0.0460(3) Uani 1 1 d .
C00I C 0.44169(9) 0.43754(19) 0.66733(11) 0.0505(3) Uani 1 1 d .
H00I H 0.4301 0.5043 0.7265 0.061 Uiso 1 1 calc R
C00J C 0.47654(8) 0.2318(2) 0.49286(12) 0.0500(3) Uani 1 1 d .
H00J H 0.4882 0.1609 0.4357 0.060 Uiso 1 1 calc R
C00K C 0.23816(9) 0.3859(2) 0.07692(11) 0.0527(3) Uani 1 1 d .
H00K H 0.2615 0.3625 0.0124 0.063 Uiso 1 1 calc R
C00L C 0.52251(9) 0.2304(2) 0.58640(13) 0.0557(4) Uani 1 1 d .
H00L H 0.5658 0.1603 0.5920 0.067 Uiso 1 1 calc R
C00M C 0.15868(10) 0.3871(2) 0.07778(12) 0.0542(4) Uani 1 1 d .
H00M H 0.1283 0.3592 0.0157 0.065 Uiso 1 1 calc R
C00N C 0.50490(9) 0.3341(2) 0.67430(12) 0.0559(4) Uani 1 1 d .
H00N H 0.5366 0.3322 0.7378 0.067 Uiso 1 1 calc R
C00O C 0.04677(8) 0.4735(2) 0.31133(14) 0.0581(4) Uani 1 1 d .
H00O H 0.0031 0.4810 0.3518 0.070 Uiso 1 1 calc R
C00P C 0.04644(9) 0.4317(2) 0.20607(14) 0.0602(4) Uani 1 1 d .
H00P H 0.0028 0.4073 0.1613 0.072 Uiso 1 1 calc R
C00Q C 0.16317(10) 1.0334(2) 0.26351(15) 0.0635(4) Uani 1 1 d .
H00A H 0.1667 0.9920 0.1906 0.095 Uiso 1 1 calc GR
H00E H 0.2075 1.1023 0.2829 0.095 Uiso 1 1 calc GR
H00G H 0.1170 1.1000 0.2678 0.095 Uiso 1 1 calc GR

loop_
_atom_site_aniso_label
_atom_site_aniso_U_11
_atom_site_aniso_U_22
_atom_site_aniso_U_33
_atom_site_aniso_U_23
_atom_site_aniso_U_13
_atom_site_aniso_U_12
O001 0.0451(5) 0.0437(5) 0.0602(6) 0.0102(4) 0.0017(4) 0.0039(4)
O002 0.0458(6) 0.0650(7) 0.0798(8) 0.0275(6) 0.0136(5) 0.0033(5)
N003 0.0378(5) 0.0465(6) 0.0523(6) 0.0027(5) 0.0089(4) -0.0017(5)
O004 0.0566(6) 0.0896(9) 0.0661(7) -0.0090(6) 0.0296(5) -0.0056(6)
C005 0.0414(6) 0.0344(6) 0.0393(6) 0.0028(5) 0.0082(5) 0.0000(5)
C006 0.0387(6) 0.0352(6) 0.0377(6) 0.0031(5) 0.0082(5) 0.0003(5)
C007 0.0420(6) 0.0324(6) 0.0401(6) 0.0020(5) 0.0054(5) 0.0028(5)
C008 0.0433(6) 0.0332(6) 0.0435(6) 0.0036(5) 0.0048(5) 0.0018(5)
C009 0.0458(7) 0.0376(6) 0.0402(6) 0.0073(5) 0.0023(5) -0.0053(5)
C00A 0.0401(6) 0.0399(6) 0.0425(6) 0.0084(5) 0.0064(5) -0.0002(5)
C00B 0.0508(7) 0.0377(6) 0.0382(6) -0.0001(5) 0.0071(5) -0.0021(5)
C00C 0.0427(6) 0.0403(6) 0.0395(6) 0.0020(5) 0.0076(5) 0.0043(5)
C00D 0.0455(7) 0.0369(6) 0.0405(6) -0.0016(5) 0.0096(5) 0.0034(5)
C00E 0.0433(7) 0.0359(6) 0.0446(6) -0.0009(5) 0.0049(5) 0.0025(5)
C00F 0.0495(7) 0.0463(7) 0.0403(6) 0.0017(5) 0.0066(5) 0.0093(6)
C00G 0.0492(7) 0.0414(7) 0.0520(7) 0.0049(6) -0.0048(6) 0.0028(6)
C00H 0.0448(7) 0.0453(7) 0.0491(7) 0.0037(6) 0.0136(6) 0.0041(5)
C00I 0.0621(9) 0.0457(7) 0.0432(7) 0.0070(5) -0.0029(6) -0.0089(6)
C00J 0.0480(7) 0.0519(8) 0.0506(7) 0.0111(6) 0.0061(6) 0.0073(6)
C00K 0.0677(9) 0.0528(8) 0.0378(6) 0.0000(6) 0.0042(6) 0.0125(7)
C00L 0.0469(7) 0.0603(9) 0.0597(8) 0.0219(7) 0.0012(6) 0.0058(6)
C00M 0.0660(9) 0.0505(8) 0.0448(7) 0.0000(6) -0.0094(6) 0.0054(7)
C00N 0.0558(8) 0.0587(9) 0.0518(8) 0.0184(7) -0.0101(6) -0.0080(7)
C00O 0.0385(7) 0.0634(9) 0.0729(10) 0.0024(8) 0.0073(6) -0.0032(6)
C00P 0.0454(8) 0.0625(9) 0.0716(10) 0.0015(8) -0.0075(7) -0.0020(7)
C00Q 0.0635(9) 0.0541(9) 0.0720(10) 0.0217(8) -0.0044(8) 0.0050(7)

loop_
_atom_type_symbol
_atom_type_description
_atom_type_scat_dispersion_real
_atom_type_scat_dispersion_imag
_atom_type_scat_source
C C 0.0181 0.0091 'International Tables Vol C Tables 4.2.6.8 and 6.1.1.4'
H H 0.0000 0.0000 'International Tables Vol C Tables 4.2.6.8 and 6.1.1.4'
N N 0.0311 0.0180 'International Tables Vol C Tables 4.2.6.8 and 6.1.1.4'
O O 0.0492 0.0322 'International Tables Vol C Tables 4.2.6.8 and 6.1.1.4'

loop_
_geom_angle_atom_site_label_1
_geom_angle_atom_site_label_2
_geom_angle_atom_site_label_3
_geom_angle
C00E O001 C00Q 116.21(11)
C008 N003 C00O 107.59(12)
C00H N003 C008 127.46(11)
C00H N003 C00O 121.58(12)
C006 C005 C00D 120.64(11)
C00B C005 C006 120.37(12)
C00B C005 C00D 118.98(11)
C005 C006 C007 122.16(11)
C00C C006 C005 118.23(11)
C00C C006 C007 119.52(11)
C008 C007 C006 123.23(11)
C00F C007 C006 121.18(11)
C00F C007 C008 115.10(12)
N003 C008 C00G 107.24(11)
C007 C008 N003 129.20(12)
C007 C008 C00G 122.78(12)
C00A C009 C00I 119.10(13)
C00B C009 C00A 118.39(12)
C00B C009 C00I 122.50(12)
C009 C00A C00J 118.74(12)
C00C C00A C009 118.90(11)
C00C C00A C00J 122.34(12)
C005 C00B C009 121.78(12)
C005 C00B H00B 119.1
C009 C00B H00B 119.1
C006 C00C C00A 122.31(12)
C006 C00C H00C 118.8
C00A C00C H00C 118.8
C005 C00D H00D 105.8
C005 C00D C00E 112.37(10)
C005 C00D C00H 113.48(11)
C00E C00D H00D 105.8
C00H C00D H00D 105.8
C00H C00D C00E 112.74(11)
O001 C00E C00D 110.63(10)
O002 C00E O001 124.73(12)
O002 C00E C00D 124.53(12)
C007 C00F H00F 118.9
C00K C00F C007 122.18(13)
C00K C00F H00F 118.9
C008 C00G C00P 107.06(13)
C00M C00G C008 119.61(13)
C00M C00G C00P 133.14(14)
N003 C00H C00D 116.46(10)
O004 C00H N003 121.10(13)
O004 C00H C00D 122.42(13)
C009 C00I H00I 119.8
C00N C00I C009 120.48(14)
C00N C00I H00I 119.8
C00A C00J H00J 119.6
C00L C00J C00A 120.76(14)
C00L C00J H00J 119.6
C00F C00K H00K 119.3
C00M C00K C00F 121.43(13)
C00M C00K H00K 119.3
C00J C00L H00L 119.8
C00J C00L C00N 120.38(14)
C00N C00L H00L 119.8
C00G C00M H00M 120.8
C00K C00M C00G 118.38(13)
C00K C00M H00M 120.8
C00I C00N C00L 120.51(13)
C00I C00N H00N 119.7
C00L C00N H00N 119.7
N003 C00O H00O 125.2
C00P C00O N003 109.65(13)
C00P C00O H00O 125.2
C00G C00P H00P 125.8
C00O C00P C00G 108.40(14)
C00O C00P H00P 125.8
O001 C00Q H00A 109.5
O001 C00Q H00E 109.5
O001 C00Q H00G 109.5
H00A C00Q H00E 109.5
H00A C00Q H00G 109.5
H00E C00Q H00G 109.5

loop_
_geom_bond_atom_site_label_1
_geom_bond_atom_site_label_2
_geom_bond_distance
O001 C00E 1.3249(16)
O001 C00Q 1.4461(18)
O002 C00E 1.1915(16)
N003 C008 1.4055(16)
N003 C00H 1.3881(19)
N003 C00O 1.4084(19)
O004 C00H 1.2062(16)
C005 C006 1.4252(17)
C005 C00B 1.3689(18)
C005 C00D 1.5081(17)
C006 C007 1.4798(17)
C006 C00C 1.3779(17)
C007 C008 1.4020(18)
C007 C00F 1.4020(17)
C008 C00G 1.4067(19)
C009 C00A 1.4152(19)
C009 C00B 1.4126(19)
C009 C00I 1.4163(19)
C00A C00C 1.4119(18)
C00A C00J 1.4154(19)
C00B H00B 0.9300
C00C H00C 0.9300
C00D H00D 0.9800
C00D C00E 1.5270(18)
C00D C00H 1.5151(19)
C00F H00F 0.9300
C00F C00K 1.393(2)
C00G C00M 1.393(2)
C00G C00P 1.435(2)
C00I H00I 0.9300
C00I C00N 1.363(2)
C00J H00J 0.9300
C00J C00L 1.363(2)
C00K H00K 0.9300
C00K C00M 1.376(2)
C00L H00L 0.9300
C00L C00N 1.403(2)
C00M H00M 0.9300
C00N H00N 0.9300
C00O H00O 0.9300
C00O C00P 1.337(2)
C00P H00P 0.9300
C00Q H00A 0.9600
C00Q H00E 0.9600
C00Q H00G 0.9600
